data_2020532
loop_
_publ_author_name
'Karthikeyan, Ammasai'
'Thomas Muthiah, Packianathan'
'Perdih, Franc'

_publ_section_title
;
 Supramolecular architectures in Co^II^ and Cu^II^ complexes with
 thiophene-2-carboxylate and 2-amino-4,6-dimethoxypyrimidine ligands
;
_journal_coeditor_code KU3177
_journal_issue 5
_journal_name_full 'Acta Crystallographica Section C'
_journal_page_first 442
_journal_page_last 450
_journal_paper_doi 10.1107/S2053229616006148
_journal_volume 72
_journal_year 2016
_chemical_formula_iupac '[Co (C5 H3 O2 S) Cl (C6 H9 N3 O2) (H2 O)], H2 O'
_chemical_formula_moiety 'C11 H14 Cl Co N3 O5 S, H2 O'
_chemical_formula_sum 'C11 H16 Cl Co N3 O6 S'
_chemical_formula_weight 412.71
_chemical_name_common
;
(2-amino-4,6-dimethoxypyrimidine-N)-aqua-chlorido
-(thiophene-2-carboxylato-O)cobalt(II) hidrate
;
_chemical_name_systematic
'(2-Amino-4,6-dimethoxypyrimidine-\k<i>N</i>)aquachlorido(thiophene-2-carboxylato-\k<i>O</i>)cobalt(II) monohydrate'
_space_group_crystal_system triclinic
_space_group_IT_number 2
_space_group_name_Hall '-P 1'
_space_group_name_H-M_alt 'P -1'
_symmetry_space_group_name_Hall '-P 1'
_symmetry_space_group_name_H-M 'P -1'
_atom_sites_solution_hydrogens geom
_audit_creation_method SHELXL-2014/7
_cell_angle_alpha 92.932(2)
_cell_angle_beta 102.406(2)
_cell_angle_gamma 102.727(2)
_cell_formula_units_Z 2
_cell_length_a 7.2407(2)
_cell_length_b 7.9326(2)
_cell_length_c 15.0550(5)
_cell_measurement_reflns_used 3665
_cell_measurement_temperature 293(2)
_cell_measurement_theta_max 27.48
_cell_measurement_theta_min 1.00
_cell_volume 819.37(4)
_computing_cell_refinement
;
DENZO-SMN (Otwinowski & Minor, 1997)
;
_computing_data_collection
;
COLLECT (Nonius, 1998)
;
_computing_data_reduction
;
DENZO-SMN (Otwinowski & Minor, 1997)
;
_computing_molecular_graphics
;
PLATON (Spek, 2009) and Mercury (Macrae <i>et al.</i>, 2008)
;
_computing_publication_material
;
PLATON (Spek, 2009)
;
_computing_structure_refinement
;
SHELXL2014 (Sheldrick, 2015)
;
_computing_structure_solution
;
SIR92 (Altomare <i>et al.</i>, 1999
;
_diffrn_ambient_temperature 293(2)
_diffrn_detector_area_resol_mean 0.055
_diffrn_measured_fraction_theta_full 0.994
_diffrn_measured_fraction_theta_max 0.995
_diffrn_measurement_device_type
;
Nonius KappaCCD area-detector
;
_diffrn_measurement_method '\w scans'
_diffrn_radiation_monochromator graphite
_diffrn_radiation_source 'fine-focus sealed tube'
_diffrn_radiation_type MoK\a
_diffrn_radiation_wavelength 0.71073
_diffrn_reflns_av_R_equivalents 0.0187
_diffrn_reflns_limit_h_max 9
_diffrn_reflns_limit_h_min -9
_diffrn_reflns_limit_k_max 10
_diffrn_reflns_limit_k_min -10
_diffrn_reflns_limit_l_max 19
_diffrn_reflns_limit_l_min -19
_diffrn_reflns_number 6722
_diffrn_reflns_theta_full 25.242
_diffrn_reflns_theta_max 27.440
_diffrn_reflns_theta_min 3.475
_exptl_absorpt_coefficient_mu 1.369
_exptl_absorpt_correction_T_max 0.9347
_exptl_absorpt_correction_T_min 0.7713
_exptl_absorpt_correction_type multi-scan
_exptl_absorpt_process_details
;
(SCALEPACK; Otwinowski & Minor, 1997)
;
_exptl_crystal_colour blue
_exptl_crystal_density_diffrn 1.673
_exptl_crystal_description prism
_exptl_crystal_F_000 422
_exptl_crystal_size_max 0.200
_exptl_crystal_size_mid 0.120
_exptl_crystal_size_min 0.050
_refine_diff_density_max 0.270
_refine_diff_density_min -0.451
_refine_ls_extinction_method none
_refine_ls_goodness_of_fit_ref 1.038
_refine_ls_hydrogen_treatment mixed
_refine_ls_matrix_type full
_refine_ls_number_parameters 241
_refine_ls_number_reflns 3734
_refine_ls_number_restraints 4
_refine_ls_restrained_S_all 1.038
_refine_ls_R_factor_all 0.0382
_refine_ls_R_factor_gt 0.0297
_refine_ls_shift/su_max 0.001
_refine_ls_shift/su_mean 0.000
_refine_ls_structure_factor_coef Fsqd
_refine_ls_weighting_details 'w=1/[\s^2^(Fo^2^)+(0.0392P)^2^+0.1770P] where P=(Fo^2^+2Fc^2^)/3'
_refine_ls_weighting_scheme calc
_refine_ls_wR_factor_gt 0.0740
_refine_ls_wR_factor_ref 0.0785
_reflns_number_gt 3189
_reflns_number_total 3734
_reflns_threshold_expression 'I > 2\s(I)'
_cod_data_source_file ku3177sup1.cif
_cod_data_source_block I
_cod_database_code 2020532
_shelx_space_group_comment
;
The symmetry employed for this shelxl refinement is uniquely defined
by the following loop, which should always be used as a source of
symmetry information in preference to the above space-group names.
They are only intended as comments.
;
_shelx_estimated_absorpt_t_min 0.771
_shelx_estimated_absorpt_t_max 0.935

loop_
_space_group_symop_operation_xyz
'x, y, z'
'-x, -y, -z'

loop_
_atom_site_type_symbol
_atom_site_label
_atom_site_fract_x
_atom_site_fract_y
_atom_site_fract_z
_atom_site_U_iso_or_equiv
_atom_site_adp_type
_atom_site_calc_flag
_atom_site_occupancy
_atom_site_disorder_assembly
_atom_site_disorder_group
Co Co1 0.75721(4) 0.33220(3) 0.32164(2) 0.03194(9) Uani d 1 . .
Cl Cl1 1.05509(7) 0.27480(7) 0.34781(4) 0.04599(13) Uani d 1 . .
S S1A 0.3369(4) -0.1561(4) 0.11849(17) 0.0418(5) Uani d 0.633(4) A 1
C C3A 0.3398(19) -0.3302(15) 0.2552(8) 0.048(4) Uani d 0.633(4) A 1
H H3A 0.3651 -0.3608 0.3147 0.057 Uiso calc 0.633(4) A 1
S S1B 0.3363(8) -0.3454(6) 0.2757(4) 0.0390(9) Uani d 0.367(4) A 2
C C3B 0.336(3) -0.186(3) 0.1344(12) 0.062(7) Uani d 0.367(4) A 2
H H3B 0.3575 -0.0987 0.0962 0.075 Uiso calc 0.367(4) A 2
N N1 0.7570(2) 0.51860(18) 0.23161(10) 0.0275(3) Uani d 1 . .
N N2 0.5639(2) 0.3516(2) 0.10003(11) 0.0391(4) Uani d 1 . .
H H2A 0.5124 0.3396 0.0423 0.047 Uiso calc 1 . .
H H2B 0.5442 0.2648 0.1315 0.047 Uiso calc 1 . .
N N3 0.7001(2) 0.63589(19) 0.08811(10) 0.0325(3) Uani d 1 . .
O O1 0.5657(2) 0.13248(17) 0.24773(10) 0.0431(3) Uani d 1 . .
O O2 0.5911(2) -0.00443(19) 0.37263(10) 0.0505(4) Uani d 1 . .
O O3 0.9335(2) 0.67430(16) 0.35958(8) 0.0358(3) Uani d 1 . .
O O4 0.8251(2) 0.90964(17) 0.07066(9) 0.0422(3) Uani d 1 . .
O O5 0.6559(3) 0.4086(2) 0.42371(12) 0.0550(4) Uani d 1 . .
H H5A 0.664(5) 0.511(3) 0.438(2) 0.083 Uiso d 1 . .
H H5B 0.586(4) 0.345(4) 0.451(2) 0.083 Uiso d 1 . .
C C1 0.5287(3) -0.0037(2) 0.28937(13) 0.0356(4) Uani d 1 . .
C C2 0.4079(3) -0.1618(2) 0.23155(13) 0.0327(4) Uani d 1 . .
C C4 0.2281(3) -0.4484(3) 0.17815(18) 0.0523(6) Uani d 1 . .
H H4 0.1683 -0.5643 0.1797 0.063 Uiso calc 1 A 1
C C5 0.2238(3) -0.3636(3) 0.10238(18) 0.0541(6) Uani d 1 . .
H H5 0.1606 -0.4191 0.0444 0.065 Uiso calc 1 A 1
C C6 0.6748(2) 0.5056(2) 0.14080(12) 0.0290(3) Uani d 1 . .
C C7 0.8636(2) 0.6772(2) 0.26996(11) 0.0269(3) Uani d 1 . .
C C8 0.8943(3) 0.8205(2) 0.22267(12) 0.0288(3) Uani d 1 . .
H H8 0.9664 0.9294 0.2505 0.035 Uiso calc 1 . .
C C9 0.8079(3) 0.7885(2) 0.12941(12) 0.0297(3) Uani d 1 . .
C C10 1.0560(3) 0.8313(3) 0.41224(13) 0.0421(5) Uani d 1 . .
H H10A 1.1706 0.8666 0.3890 0.063 Uiso calc 1 . .
H H10B 1.0928 0.8104 0.4751 0.063 Uiso calc 1 . .
H H10C 0.9861 0.9214 0.4077 0.063 Uiso calc 1 . .
C C11 0.9367(4) 1.0825(2) 0.10631(15) 0.0459(5) Uani d 1 . .
H H11A 0.8751 1.1310 0.1485 0.069 Uiso calc 1 . .
H H11B 0.9436 1.1537 0.0569 0.069 Uiso calc 1 . .
H H11C 1.0657 1.0780 0.1373 0.069 Uiso calc 1 . .
O O6 0.3876(2) 0.2640(2) 0.51582(11) 0.0459(3) Uani d 1 . .
H H6A 0.401(4) 0.183(3) 0.5458(19) 0.069 Uiso d 1 . .
H H6B 0.287(3) 0.236(4) 0.4748(17) 0.069 Uiso d 1 . .

loop_
_atom_site_aniso_label
_atom_site_aniso_U_11
_atom_site_aniso_U_22
_atom_site_aniso_U_33
_atom_site_aniso_U_12
_atom_site_aniso_U_13
_atom_site_aniso_U_23
Co1 0.04099(15) 0.02731(13) 0.02565(14) 0.00634(10) 0.00462(10) 0.00657(9)
Cl1 0.0456(3) 0.0442(3) 0.0470(3) 0.0149(2) 0.0023(2) 0.0118(2)
S1A 0.0418(7) 0.0456(9) 0.0322(6) 0.0046(5) 0.0024(5) 0.0011(7)
C3A 0.051(3) 0.056(5) 0.040(5) 0.019(3) 0.011(3) 0.007(3)
S1B 0.0398(11) 0.0272(9) 0.044(2) 0.0012(7) 0.0049(11) 0.0035(12)
C3B 0.053(7) 0.059(9) 0.086(14) 0.008(5) 0.040(8) 0.021(6)
N1 0.0323(7) 0.0241(7) 0.0238(7) 0.0055(5) 0.0025(6) 0.0044(5)
N2 0.0507(9) 0.0292(8) 0.0282(8) 0.0018(7) -0.0026(7) 0.0039(6)
N3 0.0403(8) 0.0307(7) 0.0234(7) 0.0066(6) 0.0016(6) 0.0057(6)
O1 0.0533(8) 0.0286(7) 0.0397(8) 0.0003(6) 0.0026(6) 0.0095(6)
O2 0.0685(10) 0.0380(8) 0.0342(8) -0.0011(7) 0.0023(7) 0.0066(6)
O3 0.0500(8) 0.0286(6) 0.0214(6) 0.0018(5) -0.0007(5) 0.0051(5)
O4 0.0613(9) 0.0313(7) 0.0279(7) 0.0025(6) 0.0043(6) 0.0116(5)
O5 0.0809(12) 0.0329(8) 0.0587(10) 0.0045(8) 0.0414(9) 0.0057(7)
C1 0.0382(10) 0.0284(9) 0.0383(11) 0.0049(7) 0.0074(8) 0.0064(8)
C2 0.0314(9) 0.0293(9) 0.0364(10) 0.0054(7) 0.0075(7) 0.0033(7)
C4 0.0509(12) 0.0338(10) 0.0695(16) 0.0005(9) 0.0196(11) -0.0026(10)
C5 0.0435(12) 0.0563(14) 0.0518(14) 0.0003(10) 0.0050(10) -0.0153(11)
C6 0.0318(8) 0.0292(8) 0.0256(8) 0.0088(7) 0.0041(7) 0.0038(7)
C7 0.0312(8) 0.0278(8) 0.0214(8) 0.0075(6) 0.0046(6) 0.0043(6)
C8 0.0328(8) 0.0252(8) 0.0268(8) 0.0048(6) 0.0053(7) 0.0036(6)
C9 0.0341(9) 0.0293(8) 0.0260(8) 0.0081(7) 0.0058(7) 0.0087(7)
C10 0.0555(12) 0.0350(10) 0.0255(9) -0.0009(9) 0.0000(8) -0.0016(8)
C11 0.0700(14) 0.0282(9) 0.0362(11) 0.0043(9) 0.0115(10) 0.0101(8)
O6 0.0494(9) 0.0447(8) 0.0389(8) 0.0054(7) 0.0043(6) 0.0122(7)

loop_
_atom_type_symbol
_atom_type_description
_atom_type_scat_dispersion_real
_atom_type_scat_dispersion_imag
_atom_type_scat_source
C C 0.0033 0.0016 'International Tables Vol C Tables 4.2.6.8 and 6.1.1.4'
H H 0.0000 0.0000 'International Tables Vol C Tables 4.2.6.8 and 6.1.1.4'
N N 0.0061 0.0033 'International Tables Vol C Tables 4.2.6.8 and 6.1.1.4'
O O 0.0106 0.0060 'International Tables Vol C Tables 4.2.6.8 and 6.1.1.4'
S S 0.1246 0.1234 'International Tables Vol C Tables 4.2.6.8 and 6.1.1.4'
Co Co 0.3494 0.9721 'International Tables Vol C Tables 4.2.6.8 and 6.1.1.4'
Cl Cl 0.1484 0.1585 'International Tables Vol C Tables 4.2.6.8 and 6.1.1.4'

loop_
_geom_angle_atom_site_label_1
_geom_angle_atom_site_label_2
_geom_angle_atom_site_label_3
_geom_angle
O5 Co1 O1 109.43(7)
O5 Co1 N1 107.80(6)
O1 Co1 N1 101.58(6)
O5 Co1 Cl1 120.36(6)
O1 Co1 Cl1 109.14(5)
N1 Co1 Cl1 106.84(4)
C5 S1A C2 92.3(2)
C2 C3A C4 112.7(8)
C2 C3A H3A 123.7
C4 C3A H3A 123.7
C4 S1B C2 93.1(3)
C2 C3B C5 112.0(12)
C2 C3B H3B 124.0
C5 C3B H3B 124.0
C7 N1 C6 116.09(14)
C7 N1 Co1 113.24(11)
C6 N1 Co1 130.61(11)
C6 N2 H2A 120.0
C6 N2 H2B 120.0
H2A N2 H2B 120.0
C9 N3 C6 116.73(15)
C1 O1 Co1 115.22(12)
C7 O3 C10 118.75(14)
C9 O4 C11 118.10(15)
Co1 O5 H5A 122(2)
Co1 O5 H5B 125(2)
H5A O5 H5B 112(3)
O2 C1 O1 122.72(17)
O2 C1 C2 121.55(17)
O1 C1 C2 115.73(17)
C3A C2 C1 130.2(5)
C3B C2 C1 128.5(8)
C3B C2 S1B 109.8(8)
C1 C2 S1B 121.7(2)
C3A C2 S1A 110.2(5)
C1 C2 S1A 119.56(16)
C5 C4 C3A 108.5(5)
C5 C4 S1B 119.5(3)
C5 C4 H4 125.8
C3A C4 H4 125.8
C4 C5 C3B 105.6(7)
C4 C5 S1A 116.2(2)
C4 C5 H5 121.9
S1A C5 H5 121.9
N2 C6 N3 117.22(16)
N2 C6 N1 118.32(15)
N3 C6 N1 124.44(15)
O3 C7 N1 110.50(14)
O3 C7 C8 125.41(15)
N1 C7 C8 124.09(15)
C7 C8 C9 114.17(15)
C7 C8 H8 122.9
C9 C8 H8 122.9
N3 C9 O4 112.03(15)
N3 C9 C8 124.41(15)
O4 C9 C8 123.56(16)
O3 C10 H10A 109.5
O3 C10 H10B 109.5
H10A C10 H10B 109.5
O3 C10 H10C 109.5
H10A C10 H10C 109.5
H10B C10 H10C 109.5
O4 C11 H11A 109.5
O4 C11 H11B 109.5
H11A C11 H11B 109.5
O4 C11 H11C 109.5
H11A C11 H11C 109.5
H11B C11 H11C 109.5
H6A O6 H6B 110(3)

loop_
_geom_bond_atom_site_label_1
_geom_bond_atom_site_label_2
_geom_bond_distance
Co1 O5 1.9625(16)
Co1 O1 1.9646(14)
Co1 N1 2.0564(14)
Co1 Cl1 2.2585(6)
S1A C5 1.649(4)
S1A C2 1.675(3)
C3A C2 1.410(11)
C3A C4 1.425(12)
C3A H3A 0.9300
S1B C4 1.593(6)
S1B C2 1.657(6)
C3B C2 1.431(18)
C3B C5 1.462(19)
C3B H3B 0.9300
N1 C7 1.348(2)
N1 C6 1.358(2)
N2 C6 1.339(2)
N2 H2A 0.8600
N2 H2B 0.8600
N3 C9 1.326(2)
N3 C6 1.340(2)
O1 C1 1.283(2)
O2 C1 1.238(2)
O3 C7 1.339(2)
O3 C10 1.441(2)
O4 C9 1.343(2)
O4 C11 1.439(2)
O5 H5A 0.817(18)
O5 H5B 0.819(18)
C1 C2 1.474(3)
C4 C5 1.352(4)
C4 H4 0.9300
C5 H5 0.9300
C7 C8 1.374(2)
C8 C9 1.394(2)
C8 H8 0.9300
C10 H10A 0.9600
C10 H10B 0.9600
C10 H10C 0.9600
C11 H11A 0.9600
C11 H11B 0.9600
C11 H11C 0.9600
O6 H6A 0.814(17)
O6 H6B 0.827(17)

loop_
_geom_hbond_atom_site_label_D
_geom_hbond_atom_site_label_H
_geom_hbond_atom_site_label_A
_geom_hbond_site_symmetry_A
_geom_hbond_distance_DH
_geom_hbond_distance_HA
_geom_hbond_distance_DA
_geom_hbond_angle_DHA
N2 H2A N3 2_665 0.86 2.27 3.078(2) 157
N2 H2B O1 . 0.86 2.08 2.891(2) 157
O5 H5A O6 2_666 0.82(2) 2.02(3) 2.813(2) 164(3)
O5 H5B O6 . 0.82(3) 1.92(2) 2.711(3) 161(3)
O6 H6A O2 2_656 0.82(3) 1.92(3) 2.732(2) 171(3)
O6 H6B Cl1 1_455 0.83(2) 2.34(2) 3.1142(17) 156(3)

loop_
_geom_torsion_atom_site_label_1
_geom_torsion_atom_site_label_2
_geom_torsion_atom_site_label_3
_geom_torsion_atom_site_label_4
_geom_torsion
Co1 O1 C1 O2 8.0(3)
Co1 O1 C1 C2 -171.39(12)
C4 C3A C2 C1 -179.2(4)
C4 C3A C2 S1A -0.8(10)
C5 C3B C2 C1 178.9(6)
C5 C3B C2 S1B -0.9(16)
O2 C1 C2 C3A 1.3(8)
O1 C1 C2 C3A -179.3(7)
O2 C1 C2 C3B -175.5(11)
O1 C1 C2 C3B 3.9(11)
O2 C1 C2 S1B 4.3(4)
O1 C1 C2 S1B -176.3(3)
O2 C1 C2 S1A -176.9(2)
O1 C1 C2 S1A 2.5(3)
C4 S1B C2 C3B 1.7(10)
C4 S1B C2 C1 -178.14(19)
C5 S1A C2 C3A -0.1(6)
C5 S1A C2 C1 178.48(17)
C2 C3A C4 C5 1.5(10)
C2 S1B C4 C5 -2.2(4)
S1B C4 C5 C3B 2.0(9)
C3A C4 C5 S1A -1.7(6)
C2 C3B C5 C4 -0.6(15)
C2 S1A C5 C4 1.1(3)
C9 N3 C6 N2 179.07(16)
C9 N3 C6 N1 -2.4(3)
C7 N1 C6 N2 -178.52(16)
Co1 N1 C6 N2 4.6(2)
C7 N1 C6 N3 3.0(2)
Co1 N1 C6 N3 -173.90(13)
C10 O3 C7 N1 178.35(16)
C10 O3 C7 C8 -1.8(3)
C6 N1 C7 O3 178.75(14)
Co1 N1 C7 O3 -3.80(18)
C6 N1 C7 C8 -1.1(2)
Co1 N1 C7 C8 176.39(13)
O3 C7 C8 C9 179.06(16)
N1 C7 C8 C9 -1.2(3)
C6 N3 C9 O4 179.65(15)
C6 N3 C9 C8 -0.1(3)
C11 O4 C9 N3 179.30(17)
C11 O4 C9 C8 -0.9(3)
C7 C8 C9 N3 1.8(3)
C7 C8 C9 O4 -177.95(16)

_cod_database_fobs_code 2020532
